data_7710757
loop_
_publ_author_name
'Thomas, Agnes'
'Karmakar, Gourab'
'Shah, Alpa Y.'
'Lokhande, Saili Vikram'
'Kulkarni, Atharva Yeshwant'
'Tyagi, Adish'
'Chauhan, Rohit Singh'
'Kumar, N. Naveen'
'Singh, Avadhesh Pratap'

_publ_section_title
;
 Molecular precursor mediated facile synthesis of photo-responsive
 stibnite Sb2S3 nanorods and tetrahedrite Cu12Sb4S13 nanocrystals
;
_journal_name_full 'Dalton Transactions'
_journal_paper_doi 10.1039/D2DT01814D
_journal_year 2022
_chemical_formula_moiety 'C18 H22 N6 S3 Sb'
_chemical_formula_sum 'C18 H22 N6 S3 Sb'
_chemical_formula_weight 540.34
_space_group_crystal_system monoclinic
_space_group_IT_number 14
_space_group_name_Hall '-P 2yn'
_space_group_name_H-M_alt 'P 1 21/n 1'
_atom_sites_solution_hydrogens geom
_atom_sites_solution_primary dual
_audit_creation_date 2022-03-17
_audit_creation_method
;
Olex2 1.5
(compiled 2021.12.09 svn.r5202d8cf for OlexSys, GUI svn.r6439)
;
_audit_update_record
;
2022-03-17 deposited with the CCDC.	2022-07-18 downloaded from the CCDC.
;
_cell_angle_alpha 90
_cell_angle_beta 116.704(6)
_cell_angle_gamma 90
_cell_formula_units_Z 4
_cell_length_a 14.315(3)
_cell_length_b 11.378(3)
_cell_length_c 15.490(3)
_cell_measurement_reflns_used 9916
_cell_measurement_temperature 298
_cell_measurement_theta_max 25.37
_cell_measurement_theta_min 2.317
_cell_volume 2253.9(9)
_computing_cell_refinement 'SAINT V8.38A (Bruker, 2018)'
_computing_data_reduction 'SAINT V8.38A (Bruker, 2018)'
_computing_molecular_graphics 'Olex2 1.5 (Dolomanov et al., 2009)'
_computing_publication_material 'Olex2 1.5 (Dolomanov et al., 2009)'
_computing_structure_refinement 'SHELXL 2018/3 (Sheldrick, 2015)'
_computing_structure_solution 'SHELXT 2018/2 (Sheldrick, 2018)'
_diffrn_ambient_temperature 298
_diffrn_detector 'Bruker APEX2 area detector'
_diffrn_detector_area_resol_mean 7.9
_diffrn_detector_type 'CCD area detector'
_diffrn_measured_fraction_theta_full 0.990
_diffrn_measured_fraction_theta_max 0.987
_diffrn_measurement_device 'three-circle diffractometer'
_diffrn_measurement_device_type 'Bruker SMART APEX2 area detector'
_diffrn_measurement_method '\w and \f scans'
_diffrn_radiation_monochromator 'mirror optics'
_diffrn_radiation_probe x-ray
_diffrn_radiation_type MoK\a
_diffrn_radiation_wavelength 0.71073
_diffrn_reflns_av_R_equivalents 0.0567
_diffrn_reflns_av_unetI/netI 0.0467
_diffrn_reflns_Laue_measured_fraction_full 0.990
_diffrn_reflns_Laue_measured_fraction_max 0.987
_diffrn_reflns_limit_h_max 17
_diffrn_reflns_limit_h_min -15
_diffrn_reflns_limit_k_max 13
_diffrn_reflns_limit_k_min -13
_diffrn_reflns_limit_l_max 18
_diffrn_reflns_limit_l_min -18
_diffrn_reflns_number 18931
_diffrn_reflns_point_group_measured_fraction_full 0.990
_diffrn_reflns_point_group_measured_fraction_max 0.987
_diffrn_reflns_theta_full 25.242
_diffrn_reflns_theta_max 25.404
_diffrn_reflns_theta_min 2.396
_diffrn_source 'microfocus sealed X-ray tube'
_diffrn_source_current 1.0
_diffrn_source_power 0.05
_diffrn_source_type 'Incoatec I\ms'
_diffrn_source_voltage 50.0
_diffrn_standards_number 0
_exptl_absorpt_coefficient_mu 1.518
_exptl_absorpt_correction_T_max 0.7452
_exptl_absorpt_correction_T_min 0.4050
_exptl_absorpt_correction_type multi-scan
_exptl_absorpt_process_details
;
SADABS-2016/2 (Bruker,2016/2) was used for absorption correction.
wR2(int) was 0.1489 before and 0.0966 after correction.
The Ratio of minimum to maximum transmission is 0.5435.
The \l/2 correction factor is Not present.
;
_exptl_crystal_colour 'clear whiteish colourless'
_exptl_crystal_colour_lustre clear
_exptl_crystal_colour_modifier whiteish
_exptl_crystal_colour_primary colourless
_exptl_crystal_density_diffrn 1.592
_exptl_crystal_description block
_exptl_crystal_F_000 1084
_exptl_crystal_size_max 0.425
_exptl_crystal_size_mid 0.356
_exptl_crystal_size_min 0.235
_refine_diff_density_max 0.556
_refine_diff_density_min -0.483
_refine_diff_density_rms 0.084
_refine_ls_extinction_method none
_refine_ls_goodness_of_fit_ref 1.132
_refine_ls_hydrogen_treatment constr
_refine_ls_matrix_type full
_refine_ls_number_parameters 259
_refine_ls_number_reflns 4106
_refine_ls_number_restraints 0
_refine_ls_restrained_S_all 1.132
_refine_ls_R_factor_all 0.0691
_refine_ls_R_factor_gt 0.0464
_refine_ls_shift/su_max 0.001
_refine_ls_shift/su_mean 0.000
_refine_ls_structure_factor_coef Fsqd
_refine_ls_weighting_details 'w=1/[\s^2^(Fo^2^)+(0.0076P)^2^+4.6171P] where P=(Fo^2^+2Fc^2^)/3'
_refine_ls_weighting_scheme calc
_refine_ls_wR_factor_gt 0.0834
_refine_ls_wR_factor_ref 0.0919
_reflns_Friedel_coverage 0.000
_reflns_number_gt 3146
_reflns_number_total 4106
_reflns_threshold_expression 'I > 2\s(I)'
_cod_data_source_file d2dt01814d2.cif
_cod_data_source_block saili1_0m_a
_cod_original_cell_volume 2253.8(9)
_cod_database_code 7710757
_shelx_shelxl_version_number 2018/3
_shelx_space_group_comment
;
The symmetry employed for this shelxl refinement is uniquely defined
by the following loop, which should always be used as a source of
symmetry information in preference to the above space-group names.
They are only intended as comments.
;
_shelx_estimated_absorpt_t_max 0.717
_shelx_estimated_absorpt_t_min 0.565
_olex2_refinement_description
;
1. Fixed Uiso
 At 1.2 times of:
  All C(H) groups, All C(H,H) groups
 At 1.5 times of:
  All C(H,H,H) groups
2.a Secondary CH2 refined with riding coordinates:
 C10(H10A,H10B)
2.b Aromatic/amide H refined with riding coordinates:
 C3(H3), C16(H16)
2.c Idealised Me refined as rotating group:
 C2(H2A,H2B,H2C), C5(H5A,H5B,H5C), C18(H18A,H18B,H18C), C15(H15A,H15B,H15C),
 C9(H9A,H9B,H9C), C12(H12A,H12B,H12C)
;
_olex2_submission_special_instructions 'No special instructions were received'

loop_
_space_group_symop_operation_xyz
'x, y, z'
'-x+1/2, y+1/2, -z+1/2'
'-x, -y, -z'
'x-1/2, -y-1/2, z-1/2'

loop_
_atom_site_label
_atom_site_type_symbol
_atom_site_fract_x
_atom_site_fract_y
_atom_site_fract_z
_atom_site_U_iso_or_equiv
_atom_site_adp_type
_atom_site_occupancy
_atom_site_site_symmetry_order
_atom_site_calc_flag
_atom_site_refinement_flags_posn
_atom_site_refinement_flags_adp
_atom_site_refinement_flags_occupancy
_atom_site_disorder_assembly
_atom_site_disorder_group
Sb1 Sb 0.61230(2) 0.48722(4) 0.44937(2) 0.05394(14) Uani 1 1 d . . . . .
S3 S 0.68985(11) 0.39474(16) 0.61343(9) 0.0669(4) Uani 1 1 d . . . . .
S2 S 0.77589(11) 0.60588(16) 0.52576(10) 0.0708(5) Uani 1 1 d . . . . .
S1 S 0.69188(11) 0.33935(17) 0.38844(10) 0.0760(5) Uani 1 1 d . . . . .
N2 N 0.5009(3) 0.3884(4) 0.2553(3) 0.0570(12) Uani 1 1 d . . . . .
N6 N 0.5154(3) 0.2989(4) 0.4860(3) 0.0600(13) Uani 1 1 d . . . . .
N1 N 0.5885(3) 0.2265(4) 0.2255(3) 0.0554(11) Uani 1 1 d . . . . .
N5 N 0.5966(4) 0.2090(5) 0.6415(3) 0.0633(13) Uani 1 1 d . . . . .
N3 N 0.6505(3) 0.6623(4) 0.3465(3) 0.0599(12) Uani 1 1 d . . . . .
N4 N 0.7896(4) 0.7961(5) 0.4346(4) 0.0725(14) Uani 1 1 d . . . . .
C6 C 0.5808(4) 0.3144(5) 0.2774(3) 0.0518(14) Uani 1 1 d . . . . .
C1 C 0.5057(4) 0.2106(5) 0.1394(4) 0.0574(15) Uani 1 1 d . . . . .
C13 C 0.5909(4) 0.2900(5) 0.5774(4) 0.0572(15) Uani 1 1 d . . . . .
C4 C 0.4175(4) 0.3694(5) 0.1691(3) 0.0560(14) Uani 1 1 d . . . . .
C7 C 0.7356(4) 0.6996(6) 0.4258(4) 0.0609(15) Uani 1 1 d . . . . .
C3 C 0.4191(4) 0.2833(5) 0.1096(4) 0.0618(16) Uani 1 1 d . . . . .
H3 H 0.362569 0.273023 0.049113 0.074 Uiso 1 1 calc R U . . .
C14 C 0.5197(5) 0.1293(6) 0.6110(4) 0.0648(16) Uani 1 1 d . . . . .
C8 C 0.6176(5) 0.7315(6) 0.2684(4) 0.0672(17) Uani 1 1 d . . . . .
C16 C 0.4384(5) 0.1345(6) 0.5185(4) 0.0722(17) Uani 1 1 d . . . . .
H16 H 0.384646 0.079599 0.498559 0.087 Uiso 1 1 calc R U . . .
C17 C 0.4372(4) 0.2210(6) 0.4562(4) 0.0648(16) Uani 1 1 d . . . . .
C11 C 0.7570(5) 0.8654(6) 0.3564(5) 0.0778(18) Uani 1 1 d . . . . .
C2 C 0.5116(5) 0.1119(6) 0.0787(4) 0.083(2) Uani 1 1 d . . . . .
H2A H 0.568670 0.061031 0.117393 0.124 Uiso 1 1 calc R U . . .
H2B H 0.522569 0.142881 0.026277 0.124 Uiso 1 1 calc R U . . .
H2C H 0.447395 0.068199 0.053212 0.124 Uiso 1 1 calc R U . . .
C10 C 0.6712(5) 0.8330(6) 0.2716(5) 0.0799(19) Uani 1 1 d . . . . .
H10A H 0.621419 0.897296 0.253355 0.096 Uiso 1 1 calc R U . . .
H10B H 0.694414 0.827081 0.221768 0.096 Uiso 1 1 calc R U . . .
C5 C 0.3255(4) 0.4494(6) 0.1441(4) 0.084(2) Uani 1 1 d . . . . .
H5A H 0.333999 0.491901 0.200743 0.126 Uiso 1 1 calc R U . . .
H5B H 0.262533 0.403506 0.120607 0.126 Uiso 1 1 calc R U . . .
H5C H 0.321047 0.503813 0.095105 0.126 Uiso 1 1 calc R U . . .
C18 C 0.3522(4) 0.2342(6) 0.3546(4) 0.082(2) Uani 1 1 d . . . . .
H18A H 0.329161 0.314508 0.343534 0.123 Uiso 1 1 calc R U . . .
H18B H 0.294453 0.184239 0.345413 0.123 Uiso 1 1 calc R U . . .
H18C H 0.378675 0.212398 0.309818 0.123 Uiso 1 1 calc R U . . .
C15 C 0.5278(6) 0.0369(6) 0.6825(5) 0.093(2) Uani 1 1 d . . . . .
H15A H 0.591519 -0.006505 0.701264 0.140 Uiso 1 1 calc R U . . .
H15B H 0.469259 -0.015544 0.653776 0.140 Uiso 1 1 calc R U . . .
H15C H 0.527894 0.073353 0.738423 0.140 Uiso 1 1 calc R U . . .
C9 C 0.5210(5) 0.6935(6) 0.1817(4) 0.096(2) Uani 1 1 d . . . . .
H9A H 0.522956 0.609938 0.173882 0.143 Uiso 1 1 calc R U . . .
H9B H 0.517506 0.732294 0.125306 0.143 Uiso 1 1 calc R U . . .
H9C H 0.460640 0.713680 0.190301 0.143 Uiso 1 1 calc R U . . .
C12 C 0.8153(6) 0.9762(7) 0.3652(6) 0.114(3) Uani 1 1 d . . . . .
H12A H 0.812785 1.024222 0.415028 0.170 Uiso 1 1 calc R U . . .
H12B H 0.784127 1.017841 0.304836 0.170 Uiso 1 1 calc R U . . .
H12C H 0.886834 0.958311 0.381270 0.170 Uiso 1 1 calc R U . . .

loop_
_atom_site_aniso_label
_atom_site_aniso_U_11
_atom_site_aniso_U_22
_atom_site_aniso_U_33
_atom_site_aniso_U_23
_atom_site_aniso_U_13
_atom_site_aniso_U_12
Sb1 0.04231(19) 0.0721(3) 0.03641(18) -0.01096(18) 0.00796(14) 0.01014(18)
S3 0.0569(8) 0.0910(13) 0.0354(7) -0.0065(7) 0.0054(6) -0.0020(8)
S2 0.0509(8) 0.1009(14) 0.0476(8) -0.0032(8) 0.0106(6) -0.0055(8)
S1 0.0530(8) 0.1115(15) 0.0415(7) -0.0181(8) 0.0017(6) 0.0341(9)
N2 0.047(2) 0.075(4) 0.037(2) -0.011(2) 0.0083(18) 0.010(2)
N6 0.056(3) 0.069(4) 0.042(2) -0.013(2) 0.010(2) 0.006(2)
N1 0.062(3) 0.059(3) 0.047(2) -0.010(2) 0.025(2) 0.001(2)
N5 0.064(3) 0.073(4) 0.050(3) 0.000(3) 0.023(2) 0.014(3)
N3 0.059(3) 0.059(3) 0.052(3) -0.001(2) 0.016(2) 0.012(2)
N4 0.065(3) 0.075(4) 0.079(4) -0.011(3) 0.035(3) -0.007(3)
C6 0.049(3) 0.063(4) 0.035(3) -0.007(2) 0.012(2) 0.009(3)
C1 0.068(3) 0.062(4) 0.044(3) -0.016(3) 0.027(3) -0.021(3)
C13 0.057(3) 0.061(4) 0.046(3) -0.009(3) 0.016(3) 0.013(3)
C4 0.045(3) 0.071(4) 0.043(3) -0.003(3) 0.012(2) 0.001(3)
C7 0.050(3) 0.072(5) 0.057(3) -0.007(3) 0.021(3) 0.009(3)
C3 0.056(3) 0.075(5) 0.043(3) -0.010(3) 0.011(2) -0.016(3)
C14 0.077(4) 0.056(4) 0.069(4) -0.001(3) 0.040(3) 0.020(3)
C8 0.065(4) 0.067(5) 0.066(4) 0.000(3) 0.025(3) 0.023(3)
C16 0.066(4) 0.075(5) 0.075(4) -0.017(4) 0.031(3) -0.003(3)
C17 0.061(3) 0.070(5) 0.054(3) -0.019(3) 0.017(3) 0.007(3)
C11 0.076(4) 0.075(5) 0.095(5) 0.001(4) 0.049(4) 0.006(4)
C2 0.099(5) 0.073(5) 0.079(4) -0.036(4) 0.043(4) -0.027(4)
C10 0.078(4) 0.082(6) 0.089(5) 0.004(4) 0.047(4) 0.026(4)
C5 0.049(3) 0.112(6) 0.070(4) 0.003(4) 0.007(3) 0.020(4)
C18 0.066(4) 0.097(6) 0.057(4) -0.030(3) 0.004(3) 0.000(4)
C15 0.107(5) 0.083(6) 0.100(5) 0.009(4) 0.055(4) 0.022(4)
C9 0.083(4) 0.100(6) 0.066(4) 0.009(4) 0.000(3) 0.023(4)
C12 0.125(7) 0.097(7) 0.134(7) -0.007(5) 0.073(6) -0.024(5)

loop_
_atom_type_symbol
_atom_type_description
_atom_type_scat_dispersion_real
_atom_type_scat_dispersion_imag
_atom_type_scat_source
C C 0.0033 0.0016 'International Tables Vol C Tables 4.2.6.8 and 6.1.1.4'
H H 0.0000 0.0000 'International Tables Vol C Tables 4.2.6.8 and 6.1.1.4'
N N 0.0061 0.0033 'International Tables Vol C Tables 4.2.6.8 and 6.1.1.4'
S S 0.1246 0.1234 'International Tables Vol C Tables 4.2.6.8 and 6.1.1.4'
Sb Sb -0.5866 1.5461 'International Tables Vol C Tables 4.2.6.8 and 6.1.1.4'

loop_
_geom_angle_atom_site_label_1
_geom_angle_atom_site_label_2
_geom_angle_atom_site_label_3
_geom_angle
_geom_angle_site_symmetry_1
_geom_angle_site_symmetry_3
_geom_angle_publ_flag
S2 Sb1 S3 81.51(5) . . ?
S1 Sb1 S3 91.81(6) . . ?
S1 Sb1 S2 93.13(6) . . ?
C13 S3 Sb1 92.09(19) . . ?
C7 S2 Sb1 92.5(2) . . ?
C6 S1 Sb1 96.60(18) . . ?
C6 N2 C4 115.3(4) . . ?
C17 N6 C13 117.8(5) . . ?
C6 N1 C1 115.5(5) . . ?
C13 N5 C14 116.2(5) . . ?
C8 N3 C7 116.4(5) . . ?
C7 N4 C11 116.6(6) . . ?
N2 C6 S1 116.2(4) . . ?
N1 C6 S1 115.6(4) . . ?
N1 C6 N2 128.2(4) . . ?
N1 C1 C3 120.6(5) . . ?
N1 C1 C2 117.0(5) . . ?
C3 C1 C2 122.4(5) . . ?
N6 C13 S3 116.1(5) . . ?
N5 C13 S3 117.8(4) . . ?
N5 C13 N6 126.1(5) . . ?
N2 C4 C3 120.8(5) . . ?
N2 C4 C5 116.2(5) . . ?
C3 C4 C5 123.0(5) . . ?
N3 C7 S2 114.7(5) . . ?
N4 C7 S2 118.2(4) . . ?
N4 C7 N3 127.2(6) . . ?
C1 C3 H3 120.3 . . ?
C4 C3 C1 119.5(5) . . ?
C4 C3 H3 120.3 . . ?
N5 C14 C16 120.8(6) . . ?
N5 C14 C15 116.0(6) . . ?
C16 C14 C15 123.2(7) . . ?
N3 C8 C10 119.8(6) . . ?
N3 C8 C9 116.7(6) . . ?
C10 C8 C9 123.5(6) . . ?
C14 C16 H16 120.1 . . ?
C17 C16 C14 119.9(6) . . ?
C17 C16 H16 120.1 . . ?
N6 C17 C16 119.2(5) . . ?
N6 C17 C18 117.0(6) . . ?
C16 C17 C18 123.8(6) . . ?
N4 C11 C10 120.1(7) . . ?
N4 C11 C12 117.6(7) . . ?
C10 C11 C12 122.3(7) . . ?
C1 C2 H2A 109.5 . . ?
C1 C2 H2B 109.5 . . ?
C1 C2 H2C 109.5 . . ?
H2A C2 H2B 109.5 . . ?
H2A C2 H2C 109.5 . . ?
H2B C2 H2C 109.5 . . ?
C8 C10 C11 120.0(6) . . ?
C8 C10 H10A 107.3 . . ?
C8 C10 H10B 107.3 . . ?
C11 C10 H10A 107.3 . . ?
C11 C10 H10B 107.3 . . ?
H10A C10 H10B 106.9 . . ?
C4 C5 H5A 109.5 . . ?
C4 C5 H5B 109.5 . . ?
C4 C5 H5C 109.5 . . ?
H5A C5 H5B 109.5 . . ?
H5A C5 H5C 109.5 . . ?
H5B C5 H5C 109.5 . . ?
C17 C18 H18A 109.5 . . ?
C17 C18 H18B 109.5 . . ?
C17 C18 H18C 109.5 . . ?
H18A C18 H18B 109.5 . . ?
H18A C18 H18C 109.5 . . ?
H18B C18 H18C 109.5 . . ?
C14 C15 H15A 109.5 . . ?
C14 C15 H15B 109.5 . . ?
C14 C15 H15C 109.5 . . ?
H15A C15 H15B 109.5 . . ?
H15A C15 H15C 109.5 . . ?
H15B C15 H15C 109.5 . . ?
C8 C9 H9A 109.5 . . ?
C8 C9 H9B 109.5 . . ?
C8 C9 H9C 109.5 . . ?
H9A C9 H9B 109.5 . . ?
H9A C9 H9C 109.5 . . ?
H9B C9 H9C 109.5 . . ?
C11 C12 H12A 109.5 . . ?
C11 C12 H12B 109.5 . . ?
C11 C12 H12C 109.5 . . ?
H12A C12 H12B 109.5 . . ?
H12A C12 H12C 109.5 . . ?
H12B C12 H12C 109.5 . . ?

loop_
_geom_bond_atom_site_label_1
_geom_bond_atom_site_label_2
_geom_bond_distance
_geom_bond_site_symmetry_2
_geom_bond_publ_flag
Sb1 S3 2.5023(15) . ?
Sb1 S2 2.4933(16) . ?
Sb1 S1 2.4464(15) . ?
S3 C13 1.740(6) . ?
S2 C7 1.750(6) . ?
S1 C6 1.763(5) . ?
N2 C6 1.336(6) . ?
N2 C4 1.350(6) . ?
N6 C13 1.345(6) . ?
N6 C17 1.336(7) . ?
N1 C6 1.318(6) . ?
N1 C1 1.340(6) . ?
N5 C13 1.331(7) . ?
N5 C14 1.338(7) . ?
N3 C7 1.352(6) . ?
N3 C8 1.339(7) . ?
N4 C7 1.314(7) . ?
N4 C11 1.342(8) . ?
C1 C3 1.385(8) . ?
C1 C2 1.492(7) . ?
C4 C3 1.353(7) . ?
C4 C5 1.502(7) . ?
C3 H3 0.9300 . ?
C14 C16 1.383(8) . ?
C14 C15 1.493(8) . ?
C8 C10 1.375(8) . ?
C8 C9 1.494(8) . ?
C16 H16 0.9300 . ?
C16 C17 1.373(8) . ?
C17 C18 1.503(7) . ?
C11 C10 1.386(9) . ?
C11 C12 1.485(9) . ?
C2 H2A 0.9600 . ?
C2 H2B 0.9600 . ?
C2 H2C 0.9600 . ?
C10 H10A 0.9700 . ?
C10 H10B 0.9700 . ?
C5 H5A 0.9600 . ?
C5 H5B 0.9600 . ?
C5 H5C 0.9600 . ?
C18 H18A 0.9600 . ?
C18 H18B 0.9600 . ?
C18 H18C 0.9600 . ?
C15 H15A 0.9600 . ?
C15 H15B 0.9600 . ?
C15 H15C 0.9600 . ?
C9 H9A 0.9600 . ?
C9 H9B 0.9600 . ?
C9 H9C 0.9600 . ?
C12 H12A 0.9600 . ?
C12 H12B 0.9600 . ?
C12 H12C 0.9600 . ?

loop_
_geom_torsion_atom_site_label_1
_geom_torsion_atom_site_label_2
_geom_torsion_atom_site_label_3
_geom_torsion_atom_site_label_4
_geom_torsion
_geom_torsion_site_symmetry_1
_geom_torsion_site_symmetry_2
_geom_torsion_site_symmetry_3
_geom_torsion_site_symmetry_4
_geom_torsion_publ_flag
Sb1 S3 C13 N6 -2.3(4) . . . . ?
Sb1 S3 C13 N5 177.5(4) . . . . ?
Sb1 S2 C7 N3 -11.4(4) . . . . ?
Sb1 S2 C7 N4 168.9(4) . . . . ?
Sb1 S1 C6 N2 9.4(4) . . . . ?
Sb1 S1 C6 N1 -172.4(4) . . . . ?
N2 C4 C3 C1 2.9(9) . . . . ?
N1 C1 C3 C4 -1.5(9) . . . . ?
N5 C14 C16 C17 1.3(9) . . . . ?
N3 C8 C10 C11 -2.1(9) . . . . ?
N4 C11 C10 C8 1.8(10) . . . . ?
C6 N2 C4 C3 -2.4(8) . . . . ?
C6 N2 C4 C5 178.2(5) . . . . ?
C6 N1 C1 C3 -0.1(8) . . . . ?
C6 N1 C1 C2 -180.0(5) . . . . ?
C1 N1 C6 S1 -177.4(4) . . . . ?
C1 N1 C6 N2 0.6(9) . . . . ?
C13 N6 C17 C16 -1.4(8) . . . . ?
C13 N6 C17 C18 178.6(5) . . . . ?
C13 N5 C14 C16 -1.6(8) . . . . ?
C13 N5 C14 C15 178.6(5) . . . . ?
C4 N2 C6 S1 178.7(4) . . . . ?
C4 N2 C6 N1 0.6(9) . . . . ?
C7 N3 C8 C10 1.2(8) . . . . ?
C7 N3 C8 C9 -177.6(5) . . . . ?
C7 N4 C11 C10 -0.7(9) . . . . ?
C7 N4 C11 C12 178.7(6) . . . . ?
C14 N5 C13 S3 -179.4(4) . . . . ?
C14 N5 C13 N6 0.4(8) . . . . ?
C14 C16 C17 N6 0.2(9) . . . . ?
C14 C16 C17 C18 -179.7(5) . . . . ?
C8 N3 C7 S2 -179.8(4) . . . . ?
C8 N3 C7 N4 -0.1(8) . . . . ?
C17 N6 C13 S3 -179.0(4) . . . . ?
C17 N6 C13 N5 1.2(8) . . . . ?
C11 N4 C7 S2 179.5(4) . . . . ?
C11 N4 C7 N3 -0.1(9) . . . . ?
C2 C1 C3 C4 178.3(5) . . . . ?
C5 C4 C3 C1 -177.8(5) . . . . ?
C15 C14 C16 C17 -178.9(6) . . . . ?
C9 C8 C10 C11 176.6(6) . . . . ?
C12 C11 C10 C8 -177.6(6) . . . . ?
